data_4345535
loop_
_publ_author_name
'Liu, Heng'
'Khononov, Maxim'
'Fridman, Natalia'
'Tamm, Matthias'
'Eisen, Moris S.'

_publ_section_title
;
 Catalytic Addition of Alcohols into Carbodiimides Promoted by
 Organoactinide Complexes.
;
_journal_issue 6
_journal_name_full 'Inorganic chemistry'
_journal_page_first 3153
_journal_page_last 3157
_journal_paper_doi 10.1021/acs.inorgchem.7b00357
_journal_volume 56
_journal_year 2017
_chemical_formula_moiety 'C31 H72 N6 Si6 Th'
_chemical_formula_sum 'C31 H72 N6 Si6 Th'
_chemical_formula_weight 929.53
_chemical_name_common 'Moris482 (Heng Liu)'
_chemical_name_systematic
; 
 ? 
;
_space_group_IT_number 15
_symmetry_cell_setting monoclinic
_symmetry_space_group_name_Hall '-C 2yc'
_symmetry_space_group_name_H-M 'C 1 2/c 1'
_atom_sites_solution_hydrogens geom
_atom_sites_solution_primary direct
_atom_sites_solution_secondary difmap
_audit_creation_method SHELXL-97
_cell_angle_alpha 90.00
_cell_angle_beta 114.19(5)
_cell_angle_gamma 90.00
_cell_formula_units_Z 8
_cell_length_a 38.830(4)
_cell_length_b 13.119(9)
_cell_length_c 19.9510(19)
_cell_measurement_reflns_used 7140
_cell_measurement_temperature 200(2)
_cell_measurement_theta_max 24.14
_cell_measurement_theta_min 1.66
_cell_volume 9271(7)
_computing_cell_refinement 'DENZO HKL2000 (Otwinowski & Minor 1997)'
_computing_data_collection 'Collect (Nonius, 2006)'
_computing_data_reduction 'DENZO HKL2000 (Otwinowski & Minor 1997)'
_computing_molecular_graphics 'Mercury 3.7'
_computing_structure_refinement 'SHELXL-97 (Sheldrick, 1997)'
_computing_structure_solution 'SHELXS-97 (Sheldrick, 1990)'
_diffrn_ambient_temperature 200(2)
_diffrn_detector_area_resol_mean 95
_diffrn_measured_fraction_theta_full 0.995
_diffrn_measured_fraction_theta_max 0.995
_diffrn_measurement_device_type 'Nonius KappaCCD'
_diffrn_measurement_method 'phi- and omega-scans'
_diffrn_radiation_monochromator graphite
_diffrn_radiation_source 'fine-focus sealed tube'
_diffrn_radiation_type MoK\a
_diffrn_radiation_wavelength 0.71073
_diffrn_reflns_av_R_equivalents 0.0890
_diffrn_reflns_av_sigmaI/netI 0.0688
_diffrn_reflns_limit_h_max 43
_diffrn_reflns_limit_h_min 0
_diffrn_reflns_limit_k_max 14
_diffrn_reflns_limit_k_min 0
_diffrn_reflns_limit_l_max 20
_diffrn_reflns_limit_l_min -22
_diffrn_reflns_number 6922
_diffrn_reflns_theta_full 24.14
_diffrn_reflns_theta_max 24.14
_diffrn_reflns_theta_min 1.66
_diffrn_standards_decay_% none
_diffrn_standards_interval_count none
_diffrn_standards_interval_time none
_diffrn_standards_number none
_exptl_absorpt_coefficient_mu 3.398
_exptl_absorpt_correction_T_max 0.8221
_exptl_absorpt_correction_T_min 0.5355
_exptl_absorpt_correction_type multi-scan
_exptl_absorpt_process_details
; 
'HKL Denzo and Scalepack (Otwinowski & Minor 1997)'  
;
_exptl_crystal_colour colorless
_exptl_crystal_density_diffrn 1.332
_exptl_crystal_density_method 'not measured'
_exptl_crystal_description plate
_exptl_crystal_F_000 3792
_exptl_crystal_size_max 0.21
_exptl_crystal_size_mid 0.15
_exptl_crystal_size_min 0.06
_refine_diff_density_max 0.577
_refine_diff_density_min -0.859
_refine_diff_density_rms '0.111 ========================================'
_refine_ls_extinction_method none
_refine_ls_goodness_of_fit_ref 1.015
_refine_ls_hydrogen_treatment constr
_refine_ls_matrix_type full
_refine_ls_number_parameters 419
_refine_ls_number_reflns 6922
_refine_ls_number_restraints 0
_refine_ls_restrained_S_all 1.015
_refine_ls_R_factor_all 0.0770
_refine_ls_R_factor_gt 0.0467
_refine_ls_shift/su_max 0.001
_refine_ls_shift/su_mean 0.000
_refine_ls_structure_factor_coef Fsqd
_refine_ls_weighting_details 'calc w=1/[\s^2^(Fo^2^)+(0.0270P)^2^+32.0051P] where P=(Fo^2^+2Fc^2^)/3'
_refine_ls_weighting_scheme calc
_refine_ls_wR_factor_gt 0.0796
_refine_ls_wR_factor_ref 0.0868
_reflns_number_gt 5243
_reflns_number_total 6922
_reflns_threshold_expression >2sigma(I)
_cod_data_source_file ic7b00357_si_002.cif
_cod_data_source_block Moris482
_cod_depositor_comments 'Adding full bibliography for 4345532--4345536.cif.'
_cod_original_cell_volume 9271(6)
_cod_original_sg_symbol_H-M 'C 2/c'
_cod_database_code 4345535

loop_
_symmetry_equiv_pos_as_xyz
'x, y, z'
'-x, y, -z+1/2'
'x+1/2, y+1/2, z'
'-x+1/2, y+1/2, -z+1/2'
'-x, -y, -z'
'x, -y, z-1/2'
'-x+1/2, -y+1/2, -z'
'x+1/2, -y+1/2, z-1/2'

loop_
_atom_site_label
_atom_site_type_symbol
_atom_site_fract_x
_atom_site_fract_y
_atom_site_fract_z
_atom_site_U_iso_or_equiv
_atom_site_adp_type
_atom_site_occupancy
_atom_site_symmetry_multiplicity
_atom_site_calc_flag
_atom_site_refinement_flags
Th1 Th 0.114994(7) 0.238171(17) 0.090148(14) 0.03287(9) Uani 1 1 d .
Si1 Si 0.09406(7) 0.13646(19) 0.22762(13) 0.0581(7) Uani 1 1 d .
Si2 Si 0.03680(7) 0.2917(2) 0.14362(13) 0.0642(7) Uani 1 1 d .
Si3 Si 0.04536(7) 0.19537(16) -0.08166(12) 0.0477(6) Uani 1 1 d .
Si4 Si 0.09442(7) 0.37332(16) -0.07899(13) 0.0523(6) Uani 1 1 d .
Si5 Si 0.15796(8) 0.44748(17) 0.18990(16) 0.0724(9) Uani 1 1 d .
Si6 Si 0.21580(7) 0.29573(18) 0.19943(13) 0.0545(6) Uani 1 1 d .
N1 N 0.13686(16) 0.0948(4) 0.0685(3) 0.0403(15) Uani 1 1 d .
N2 N 0.17312(18) 0.0091(4) 0.0130(4) 0.0489(17) Uani 1 1 d .
N3 N 0.13944(17) -0.0871(4) 0.0563(3) 0.0447(16) Uani 1 1 d .
N4 N 0.07764(16) 0.2263(4) 0.1580(3) 0.0442(15) Uani 1 1 d .
N5 N 0.08103(16) 0.2798(4) -0.0342(3) 0.0384(14) Uani 1 1 d .
N6 N 0.16873(16) 0.3310(4) 0.1662(3) 0.0398(15) Uani 1 1 d .
C1 C 0.1486(2) 0.0142(5) 0.0480(4) 0.0435(19) Uani 1 1 d .
C2 C 0.1785(2) -0.0931(5) -0.0006(4) 0.052(2) Uani 1 1 d .
C3 C 0.1576(2) -0.1515(6) 0.0260(4) 0.053(2) Uani 1 1 d .
C4 C 0.1574(3) -0.2568(6) 0.0195(5) 0.075(3) Uani 1 1 d .
H4 H 0.1430 -0.2978 0.0380 0.090 Uiso 1 1 calc R
C5 C 0.1783(3) -0.3004(7) -0.0141(6) 0.087(3) Uani 1 1 d .
H5 H 0.1787 -0.3725 -0.0184 0.104 Uiso 1 1 calc R
C6 C 0.1988(3) -0.2413(7) -0.0418(5) 0.082(3) Uani 1 1 d .
H6 H 0.2128 -0.2731 -0.0653 0.098 Uiso 1 1 calc R
C7 C 0.1992(3) -0.1354(7) -0.0356(5) 0.069(3) Uani 1 1 d .
H7 H 0.2132 -0.0941 -0.0547 0.082 Uiso 1 1 calc R
C8 C 0.1720(3) 0.1171(7) -0.0875(6) 0.084(3) Uani 1 1 d .
H8A H 0.1796 0.0622 -0.1119 0.126 Uiso 1 1 calc R
H8B H 0.1808 0.1826 -0.0983 0.126 Uiso 1 1 calc R
H8C H 0.1444 0.1182 -0.1056 0.126 Uiso 1 1 calc R
C9 C 0.1893(3) 0.0992(6) -0.0052(5) 0.060(2) Uani 1 1 d .
H9 H 0.1823 0.1587 0.0179 0.072 Uiso 1 1 calc R
C10 C 0.2321(3) 0.0942(7) 0.0274(6) 0.081(3) Uani 1 1 d .
H10A H 0.2415 0.0732 0.0790 0.121 Uiso 1 1 calc R
H10B H 0.2423 0.1615 0.0243 0.121 Uiso 1 1 calc R
H10C H 0.2402 0.0446 0.0000 0.121 Uiso 1 1 calc R
C11 C 0.0805(3) -0.1705(7) 0.0442(6) 0.092(4) Uani 1 1 d .
H11A H 0.0667 -0.1302 -0.0002 0.138 Uiso 1 1 calc R
H11B H 0.0644 -0.1818 0.0706 0.138 Uiso 1 1 calc R
H11C H 0.0876 -0.2363 0.0303 0.138 Uiso 1 1 calc R
C12 C 0.1159(2) -0.1133(5) 0.0934(5) 0.055(2) Uani 1 1 d .
H12 H 0.1073 -0.0477 0.1070 0.065 Uiso 1 1 calc R
C13 C 0.1383(3) -0.1687(7) 0.1648(5) 0.088(3) Uani 1 1 d .
H13A H 0.1468 -0.2347 0.1540 0.131 Uiso 1 1 calc R
H13B H 0.1224 -0.1795 0.1915 0.131 Uiso 1 1 calc R
H13C H 0.1604 -0.1277 0.1949 0.131 Uiso 1 1 calc R
C14 C 0.0932(3) 0.1772(8) 0.3168(5) 0.084(3) Uani 1 1 d .
H14A H 0.1077 0.2402 0.3336 0.126 Uiso 1 1 calc R
H14B H 0.1043 0.1236 0.3536 0.126 Uiso 1 1 calc R
H14C H 0.0670 0.1891 0.3098 0.126 Uiso 1 1 calc R
C15 C 0.1450(2) 0.1108(6) 0.2490(4) 0.057(2) Uani 1 1 d .
H15A H 0.1474 0.0885 0.2042 0.085 Uiso 1 1 calc R
H15B H 0.1544 0.0572 0.2863 0.085 Uiso 1 1 calc R
H15C H 0.1597 0.1732 0.2675 0.085 Uiso 1 1 calc R
C16 C 0.0678(3) 0.0135(7) 0.2007(5) 0.081(3) Uani 1 1 d .
H16A H 0.0634 -0.0032 0.1500 0.122 Uiso 1 1 calc R
H16B H 0.0435 0.0199 0.2044 0.122 Uiso 1 1 calc R
H16C H 0.0826 -0.0409 0.2335 0.122 Uiso 1 1 calc R
C17 C 0.0441(3) 0.3923(8) 0.2156(5) 0.096(4) Uani 1 1 d .
H17A H 0.0518 0.3598 0.2638 0.145 Uiso 1 1 calc R
H17B H 0.0205 0.4297 0.2038 0.145 Uiso 1 1 calc R
H17C H 0.0639 0.4397 0.2167 0.145 Uiso 1 1 calc R
C18 C -0.0017(3) 0.2058(8) 0.1445(5) 0.089(3) Uani 1 1 d .
H18A H -0.0072 0.1538 0.1063 0.133 Uiso 1 1 calc R
H18B H -0.0244 0.2461 0.1351 0.133 Uiso 1 1 calc R
H18C H 0.0066 0.1728 0.1927 0.133 Uiso 1 1 calc R
C19 C 0.0171(2) 0.3572(7) 0.0523(5) 0.071(3) Uani 1 1 d .
H19A H 0.0366 0.3619 0.0332 0.106 Uiso 1 1 calc R
H19B H 0.0087 0.4259 0.0579 0.106 Uiso 1 1 calc R
H19C H -0.0044 0.3182 0.0179 0.106 Uiso 1 1 calc R
C20 C 0.0010(2) 0.2602(7) -0.1417(5) 0.073(3) Uani 1 1 d .
H20A H -0.0072 0.3054 -0.1120 0.110 Uiso 1 1 calc R
H20B H -0.0186 0.2090 -0.1659 0.110 Uiso 1 1 calc R
H20C H 0.0053 0.3002 -0.1790 0.110 Uiso 1 1 calc R
C21 C 0.0352(2) 0.1118(5) -0.0157(4) 0.051(2) Uani 1 1 d .
H21A H 0.0579 0.0730 0.0140 0.077 Uiso 1 1 calc R
H21B H 0.0147 0.0646 -0.0432 0.077 Uiso 1 1 calc R
H21C H 0.0277 0.1542 0.0165 0.077 Uiso 1 1 calc R
C22 C 0.0577(3) 0.1041(6) -0.1387(5) 0.075(3) Uani 1 1 d .
H22A H 0.0621 0.1412 -0.1772 0.112 Uiso 1 1 calc R
H22B H 0.0370 0.0556 -0.1614 0.112 Uiso 1 1 calc R
H22C H 0.0807 0.0672 -0.1079 0.112 Uiso 1 1 calc R
C23 C 0.0677(3) 0.4949(6) -0.0878(5) 0.084(3) Uani 1 1 d .
H23A H 0.0407 0.4821 -0.1152 0.126 Uiso 1 1 calc R
H23B H 0.0761 0.5454 -0.1141 0.126 Uiso 1 1 calc R
H23C H 0.0724 0.5208 -0.0388 0.126 Uiso 1 1 calc R
C24 C 0.0886(3) 0.3372(7) -0.1737(5) 0.072(3) Uani 1 1 d .
H24A H 0.1020 0.2732 -0.1717 0.108 Uiso 1 1 calc R
H24B H 0.0991 0.3911 -0.1939 0.108 Uiso 1 1 calc R
H24C H 0.0617 0.3284 -0.2052 0.108 Uiso 1 1 calc R
C25 C 0.1460(2) 0.3993(6) -0.0270(5) 0.065(3) Uani 1 1 d .
H25A H 0.1504 0.4296 0.0207 0.098 Uiso 1 1 calc R
H25B H 0.1545 0.4466 -0.0551 0.098 Uiso 1 1 calc R
H25C H 0.1601 0.3353 -0.0194 0.098 Uiso 1 1 calc R
C26 C 0.1085(2) 0.4821(6) 0.1262(5) 0.073(3) Uani 1 1 d .
H26A H 0.1064 0.4825 0.0755 0.109 Uiso 1 1 calc R
H26B H 0.1024 0.5498 0.1389 0.109 Uiso 1 1 calc R
H26C H 0.0910 0.4319 0.1309 0.109 Uiso 1 1 calc R
C27 C 0.1876(3) 0.5517(7) 0.1780(8) 0.150(7) Uani 1 1 d .
H27A H 0.2144 0.5356 0.2061 0.225 Uiso 1 1 calc R
H27B H 0.1816 0.6160 0.1958 0.225 Uiso 1 1 calc R
H27C H 0.1825 0.5584 0.1259 0.225 Uiso 1 1 calc R
C28 C 0.1595(4) 0.4519(9) 0.2839(6) 0.140(6) Uani 1 1 d .
H28A H 0.1412 0.4033 0.2877 0.210 Uiso 1 1 calc R
H28B H 0.1532 0.5208 0.2942 0.210 Uiso 1 1 calc R
H28C H 0.1849 0.4340 0.3196 0.210 Uiso 1 1 calc R
C29 C 0.2399(3) 0.3486(8) 0.1425(6) 0.098(4) Uani 1 1 d .
H29A H 0.2269 0.3245 0.0917 0.147 Uiso 1 1 calc R
H29B H 0.2662 0.3257 0.1626 0.147 Uiso 1 1 calc R
H29C H 0.2391 0.4233 0.1433 0.147 Uiso 1 1 calc R
C30 C 0.2222(2) 0.1546(6) 0.2014(5) 0.072(3) Uani 1 1 d .
H30A H 0.2206 0.1266 0.2455 0.108 Uiso 1 1 calc R
H30B H 0.2471 0.1388 0.2021 0.108 Uiso 1 1 calc R
H30C H 0.2025 0.1244 0.1576 0.108 Uiso 1 1 calc R
C31 C 0.2438(3) 0.3377(7) 0.2969(5) 0.080(3) Uani 1 1 d .
H31A H 0.2435 0.4122 0.2996 0.119 Uiso 1 1 calc R
H31B H 0.2700 0.3139 0.3133 0.119 Uiso 1 1 calc R
H31C H 0.2327 0.3087 0.3287 0.119 Uiso 1 1 calc R

loop_
_atom_site_aniso_label
_atom_site_aniso_U_11
_atom_site_aniso_U_22
_atom_site_aniso_U_33
_atom_site_aniso_U_23
_atom_site_aniso_U_13
_atom_site_aniso_U_12
Th1 0.03147(15) 0.03771(14) 0.02997(15) 0.00087(13) 0.01314(11) -0.00040(13)
Si1 0.0532(17) 0.0912(17) 0.0348(14) -0.0002(12) 0.0231(13) -0.0147(13)
Si2 0.0394(15) 0.114(2) 0.0424(15) -0.0174(13) 0.0201(12) 0.0055(13)
Si3 0.0446(15) 0.0637(13) 0.0316(13) -0.0064(10) 0.0124(11) -0.0092(10)
Si4 0.0553(17) 0.0532(13) 0.0407(14) 0.0135(10) 0.0119(13) -0.0009(11)
Si5 0.0642(19) 0.0484(13) 0.0678(19) -0.0136(12) -0.0103(15) 0.0058(12)
Si6 0.0314(14) 0.0743(15) 0.0500(15) 0.0044(11) 0.0087(12) -0.0074(11)
N1 0.034(4) 0.046(3) 0.041(4) -0.005(3) 0.016(3) -0.001(3)
N2 0.051(5) 0.045(4) 0.059(5) -0.004(3) 0.031(4) 0.001(3)
N3 0.042(4) 0.037(3) 0.052(4) 0.001(3) 0.016(4) 0.001(3)
N4 0.037(4) 0.067(4) 0.030(3) -0.009(3) 0.015(3) -0.010(3)
N5 0.035(4) 0.047(3) 0.031(3) 0.003(3) 0.011(3) 0.003(3)
N6 0.034(4) 0.034(3) 0.041(4) -0.003(3) 0.005(3) -0.004(3)
C1 0.040(5) 0.045(5) 0.041(5) 0.006(3) 0.011(4) 0.000(4)
C2 0.063(6) 0.041(4) 0.051(6) -0.004(4) 0.024(5) 0.008(4)
C3 0.057(6) 0.049(5) 0.041(5) 0.001(4) 0.007(5) 0.008(4)
C4 0.095(8) 0.043(5) 0.079(7) -0.007(5) 0.029(6) 0.000(5)
C5 0.114(10) 0.057(6) 0.078(8) -0.003(5) 0.029(7) 0.027(6)
C6 0.088(8) 0.078(7) 0.074(7) -0.014(6) 0.028(6) 0.038(6)
C7 0.066(7) 0.073(6) 0.066(7) -0.007(5) 0.027(6) 0.016(5)
C8 0.093(9) 0.083(7) 0.093(9) 0.025(6) 0.056(7) 0.014(6)
C9 0.067(7) 0.057(5) 0.077(7) -0.006(4) 0.050(6) -0.012(4)
C10 0.067(8) 0.095(7) 0.103(9) -0.027(6) 0.057(7) -0.023(5)
C11 0.059(7) 0.071(6) 0.141(11) -0.024(6) 0.036(7) -0.023(5)
C12 0.057(6) 0.049(4) 0.060(6) 0.005(4) 0.026(5) -0.004(4)
C13 0.115(10) 0.078(6) 0.086(8) 0.030(6) 0.058(8) 0.026(6)
C14 0.069(7) 0.147(9) 0.040(6) 0.008(6) 0.027(6) 0.006(6)
C15 0.049(6) 0.074(5) 0.042(5) 0.021(4) 0.014(5) 0.006(4)
C16 0.092(8) 0.103(7) 0.059(7) 0.012(5) 0.043(6) -0.028(6)
C17 0.063(7) 0.160(10) 0.065(7) -0.037(7) 0.026(6) 0.026(7)
C18 0.047(6) 0.170(10) 0.058(6) -0.002(6) 0.031(5) -0.006(6)
C19 0.046(6) 0.096(7) 0.062(6) -0.011(5) 0.014(5) 0.024(5)
C20 0.059(6) 0.098(7) 0.049(5) 0.014(5) 0.008(5) -0.002(5)
C21 0.047(6) 0.055(5) 0.053(6) -0.012(4) 0.023(5) -0.011(4)
C22 0.100(9) 0.076(6) 0.061(7) -0.030(5) 0.046(6) -0.032(5)
C23 0.116(9) 0.055(5) 0.064(7) 0.016(5) 0.019(7) 0.021(5)
C24 0.066(7) 0.102(7) 0.049(6) 0.015(5) 0.026(5) -0.010(5)
C25 0.065(7) 0.064(5) 0.060(6) 0.014(4) 0.020(5) -0.019(4)
C26 0.066(7) 0.052(5) 0.077(7) -0.013(5) 0.005(6) 0.016(4)
C27 0.093(10) 0.052(6) 0.206(15) 0.009(7) -0.039(9) -0.031(6)
C28 0.134(12) 0.167(11) 0.066(8) -0.046(8) -0.012(8) 0.087(9)
C29 0.071(8) 0.148(10) 0.082(8) 0.007(7) 0.039(7) -0.026(7)
C30 0.037(6) 0.093(7) 0.070(7) -0.002(5) 0.006(5) 0.012(5)
C31 0.047(6) 0.111(7) 0.058(7) -0.004(5) -0.002(5) 0.002(5)

loop_
_atom_type_symbol
_atom_type_description
_atom_type_scat_dispersion_real
_atom_type_scat_dispersion_imag
_atom_type_scat_source
Th Th -7.2400 8.8979 'International Tables Vol C Tables 4.2.6.8 and 6.1.1.4'
Si Si 0.0817 0.0704 'International Tables Vol C Tables 4.2.6.8 and 6.1.1.4'
N N 0.0061 0.0033 'International Tables Vol C Tables 4.2.6.8 and 6.1.1.4'
C C 0.0033 0.0016 'International Tables Vol C Tables 4.2.6.8 and 6.1.1.4'
H H 0.0000 0.0000 'International Tables Vol C Tables 4.2.6.8 and 6.1.1.4'

loop_
_geom_angle_atom_site_label_1
_geom_angle_atom_site_label_2
_geom_angle_atom_site_label_3
_geom_angle
N1 Th1 N5 95.0(2)
N1 Th1 N6 105.1(2)
N5 Th1 N6 121.79(19)
N1 Th1 N4 116.0(2)
N5 Th1 N4 114.2(2)
N6 Th1 N4 104.8(2)
N4 Si1 C16 112.3(4)
N4 Si1 C14 115.1(4)
C16 Si1 C14 107.4(4)
N4 Si1 C15 108.2(3)
C16 Si1 C15 108.1(4)
C14 Si1 C15 105.3(4)
N4 Si2 C19 111.9(3)
N4 Si2 C18 112.5(4)
C19 Si2 C18 106.0(4)
N4 Si2 C17 112.4(4)
C19 Si2 C17 107.1(5)
C18 Si2 C17 106.6(5)
N5 Si3 C22 113.7(4)
N5 Si3 C20 112.7(3)
C22 Si3 C20 107.8(4)
N5 Si3 C21 110.1(3)
C22 Si3 C21 103.7(4)
C20 Si3 C21 108.3(4)
N5 Si4 C25 109.0(3)
N5 Si4 C24 114.1(3)
C25 Si4 C24 105.4(4)
N5 Si4 C23 112.5(4)
C25 Si4 C23 108.8(4)
C24 Si4 C23 106.7(4)
N6 Si5 C28 113.5(4)
N6 Si5 C27 112.9(5)
C28 Si5 C27 109.9(6)
N6 Si5 C26 109.2(3)
C28 Si5 C26 106.2(5)
C27 Si5 C26 104.5(5)
N6 Si6 C30 112.6(3)
N6 Si6 C29 112.3(4)
C30 Si6 C29 106.5(5)
N6 Si6 C31 113.0(4)
C30 Si6 C31 104.6(4)
C29 Si6 C31 107.3(5)
C1 N1 Th1 173.3(5)
C1 N2 C2 109.2(6)
C1 N2 C9 122.7(6)
C2 N2 C9 128.1(7)
C3 N3 C1 109.1(7)
C3 N3 C12 128.6(6)
C1 N3 C12 122.3(6)
Si2 N4 Si1 119.0(3)
Si2 N4 Th1 127.8(3)
Si1 N4 Th1 113.2(3)
Si4 N5 Si3 121.3(3)
Si4 N5 Th1 123.8(3)
Si3 N5 Th1 114.1(3)
Si5 N6 Si6 118.3(3)
Si5 N6 Th1 112.9(3)
Si6 N6 Th1 128.7(3)
N1 C1 N2 127.1(7)
N1 C1 N3 127.2(7)
N2 C1 N3 105.8(6)
C3 C2 C7 122.1(7)
C3 C2 N2 107.6(7)
C7 C2 N2 130.3(8)
C2 C3 C4 120.3(8)
C2 C3 N3 108.4(6)
C4 C3 N3 131.4(9)
C5 C4 C3 118.4(9)
C5 C4 H4 120.8
C3 C4 H4 120.8
C4 C5 C6 121.1(9)
C4 C5 H5 119.5
C6 C5 H5 119.5
C5 C6 C7 120.9(9)
C5 C6 H6 119.5
C7 C6 H6 119.5
C2 C7 C6 117.3(9)
C2 C7 H7 121.4
C6 C7 H7 121.4
C9 C8 H8A 109.5
C9 C8 H8B 109.5
H8A C8 H8B 109.5
C9 C8 H8C 109.5
H8A C8 H8C 109.5
H8B C8 H8C 109.5
N2 C9 C10 111.6(7)
N2 C9 C8 110.5(7)
C10 C9 C8 113.1(8)
N2 C9 H9 107.1
C10 C9 H9 107.1
C8 C9 H9 107.1
C9 C10 H10A 109.5
C9 C10 H10B 109.5
H10A C10 H10B 109.5
C9 C10 H10C 109.5
H10A C10 H10C 109.5
H10B C10 H10C 109.5
C12 C11 H11A 109.5
C12 C11 H11B 109.5
H11A C11 H11B 109.5
C12 C11 H11C 109.5
H11A C11 H11C 109.5
H11B C11 H11C 109.5
N3 C12 C13 111.0(7)
N3 C12 C11 112.5(8)
C13 C12 C11 113.0(8)
N3 C12 H12 106.6
C13 C12 H12 106.6
C11 C12 H12 106.6
C12 C13 H13A 109.5
C12 C13 H13B 109.5
H13A C13 H13B 109.5
C12 C13 H13C 109.5
H13A C13 H13C 109.5
H13B C13 H13C 109.5
Si1 C14 H14A 109.5
Si1 C14 H14B 109.5
H14A C14 H14B 109.5
Si1 C14 H14C 109.5
H14A C14 H14C 109.5
H14B C14 H14C 109.5
Si1 C15 H15A 109.5
Si1 C15 H15B 109.5
H15A C15 H15B 109.5
Si1 C15 H15C 109.5
H15A C15 H15C 109.5
H15B C15 H15C 109.5
Si1 C16 H16A 109.5
Si1 C16 H16B 109.5
H16A C16 H16B 109.5
Si1 C16 H16C 109.5
H16A C16 H16C 109.5
H16B C16 H16C 109.5
Si2 C17 H17A 109.5
Si2 C17 H17B 109.5
H17A C17 H17B 109.5
Si2 C17 H17C 109.5
H17A C17 H17C 109.5
H17B C17 H17C 109.5
Si2 C18 H18A 109.5
Si2 C18 H18B 109.5
H18A C18 H18B 109.5
Si2 C18 H18C 109.5
H18A C18 H18C 109.5
H18B C18 H18C 109.5
Si2 C19 H19A 109.5
Si2 C19 H19B 109.5
H19A C19 H19B 109.5
Si2 C19 H19C 109.5
H19A C19 H19C 109.5
H19B C19 H19C 109.5
Si3 C20 H20A 109.5
Si3 C20 H20B 109.5
H20A C20 H20B 109.5
Si3 C20 H20C 109.5
H20A C20 H20C 109.5
H20B C20 H20C 109.5
Si3 C21 H21A 109.5
Si3 C21 H21B 109.5
H21A C21 H21B 109.5
Si3 C21 H21C 109.5
H21A C21 H21C 109.5
H21B C21 H21C 109.5
Si3 C22 H22A 109.5
Si3 C22 H22B 109.5
H22A C22 H22B 109.5
Si3 C22 H22C 109.5
H22A C22 H22C 109.5
H22B C22 H22C 109.5
Si4 C23 H23A 109.5
Si4 C23 H23B 109.5
H23A C23 H23B 109.5
Si4 C23 H23C 109.5
H23A C23 H23C 109.5
H23B C23 H23C 109.5
Si4 C24 H24A 109.5
Si4 C24 H24B 109.5
H24A C24 H24B 109.5
Si4 C24 H24C 109.5
H24A C24 H24C 109.5
H24B C24 H24C 109.5
Si4 C25 H25A 109.5
Si4 C25 H25B 109.5
H25A C25 H25B 109.5
Si4 C25 H25C 109.5
H25A C25 H25C 109.5
H25B C25 H25C 109.5
Si5 C26 H26A 109.5
Si5 C26 H26B 109.5
H26A C26 H26B 109.5
Si5 C26 H26C 109.5
H26A C26 H26C 109.5
H26B C26 H26C 109.5
Si5 C27 H27A 109.5
Si5 C27 H27B 109.5
H27A C27 H27B 109.5
Si5 C27 H27C 109.5
H27A C27 H27C 109.5
H27B C27 H27C 109.5
Si5 C28 H28A 109.5
Si5 C28 H28B 109.5
H28A C28 H28B 109.5
Si5 C28 H28C 109.5
H28A C28 H28C 109.5
H28B C28 H28C 109.5
Si6 C29 H29A 109.5
Si6 C29 H29B 109.5
H29A C29 H29B 109.5
Si6 C29 H29C 109.5
H29A C29 H29C 109.5
H29B C29 H29C 109.5
Si6 C30 H30A 109.5
Si6 C30 H30B 109.5
H30A C30 H30B 109.5
Si6 C30 H30C 109.5
H30A C30 H30C 109.5
H30B C30 H30C 109.5
Si6 C31 H31A 109.5
Si6 C31 H31B 109.5
H31A C31 H31B 109.5
Si6 C31 H31C 109.5
H31A C31 H31C 109.5
H31B C31 H31C 109.5

loop_
_geom_bond_atom_site_label_1
_geom_bond_atom_site_label_2
_geom_bond_distance
Th1 N1 2.178(6)
Th1 N5 2.348(5)
Th1 N6 2.355(5)
Th1 N4 2.360(6)
Si1 N4 1.732(6)
Si1 C16 1.867(9)
Si1 C14 1.871(9)
Si1 C15 1.874(8)
Si2 N4 1.720(6)
Si2 C19 1.872(9)
Si2 C18 1.877(9)
Si2 C17 1.885(9)
Si3 N5 1.722(6)
Si3 C22 1.846(8)
Si3 C20 1.854(8)
Si3 C21 1.874(8)
Si4 N5 1.719(6)
Si4 C25 1.870(9)
Si4 C24 1.870(9)
Si4 C23 1.870(8)
Si5 N6 1.702(6)
Si5 C28 1.852(12)
Si5 C27 1.865(11)
Si5 C26 1.872(9)
Si6 N6 1.732(6)
Si6 C30 1.866(8)
Si6 C29 1.876(9)
Si6 C31 1.881(9)
N1 C1 1.283(9)
N2 C1 1.396(9)
N2 C2 1.400(9)
N2 C9 1.452(9)
N3 C3 1.388(10)
N3 C1 1.402(8)
N3 C12 1.434(10)
C2 C3 1.370(11)
C2 C7 1.379(11)
C3 C4 1.388(10)
C4 C5 1.375(13)
C4 H4 0.9500
C5 C6 1.376(14)
C5 H5 0.9500
C6 C7 1.394(11)
C6 H6 0.9500
C7 H7 0.9500
C8 C9 1.518(12)
C8 H8A 0.9800
C8 H8B 0.9800
C8 H8C 0.9800
C9 C10 1.517(12)
C9 H9 1.0000
C10 H10A 0.9800
C10 H10B 0.9800
C10 H10C 0.9800
C11 C12 1.520(11)
C11 H11A 0.9800
C11 H11B 0.9800
C11 H11C 0.9800
C12 C13 1.515(11)
C12 H12 1.0000
C13 H13A 0.9800
C13 H13B 0.9800
C13 H13C 0.9800
C14 H14A 0.9800
C14 H14B 0.9800
C14 H14C 0.9800
C15 H15A 0.9800
C15 H15B 0.9800
C15 H15C 0.9800
C16 H16A 0.9800
C16 H16B 0.9800
C16 H16C 0.9800
C17 H17A 0.9800
C17 H17B 0.9800
C17 H17C 0.9800
C18 H18A 0.9800
C18 H18B 0.9800
C18 H18C 0.9800
C19 H19A 0.9800
C19 H19B 0.9800
C19 H19C 0.9800
C20 H20A 0.9800
C20 H20B 0.9800
C20 H20C 0.9800
C21 H21A 0.9800
C21 H21B 0.9800
C21 H21C 0.9800
C22 H22A 0.9800
C22 H22B 0.9800
C22 H22C 0.9800
C23 H23A 0.9800
C23 H23B 0.9800
C23 H23C 0.9800
C24 H24A 0.9800
C24 H24B 0.9800
C24 H24C 0.9800
C25 H25A 0.9800
C25 H25B 0.9800
C25 H25C 0.9800
C26 H26A 0.9800
C26 H26B 0.9800
C26 H26C 0.9800
C27 H27A 0.9800
C27 H27B 0.9800
C27 H27C 0.9800
C28 H28A 0.9800
C28 H28B 0.9800
C28 H28C 0.9800
C29 H29A 0.9800
C29 H29B 0.9800
C29 H29C 0.9800
C30 H30A 0.9800
C30 H30B 0.9800
C30 H30C 0.9800
C31 H31A 0.9800
C31 H31B 0.9800
C31 H31C 0.9800
